data_7130195
loop_
_publ_author_name
'Lan, Yuanqi'
'Yan, Qi'
'Zhang, Xinyuan'
'Yao, Wenjiao'
'Wang, Chenchen'
'Lee, Chun-Sing'
'Lightfoot, Philip'
'Tang, Yongbing'

_publ_section_title
;
 Perovskite-derived structure modulation in the iron sulfate family
;
_journal_name_full 'Chemical Communications'
_journal_paper_doi 10.1039/D2CC02242G
_journal_year 2022
_chemical_formula_sum 'Fe Na6 O16 S4'
_chemical_formula_weight 578.03
_space_group_crystal_system monoclinic
_space_group_IT_number 14
_space_group_name_Hall '-P 2ybc'
_space_group_name_H-M_alt 'P 1 21/c 1'
_audit_creation_method SHELXL-2018/3
_audit_update_record
;
2020-12-16 deposited with the CCDC.	2022-05-20 downloaded from the CCDC.
;
_cell_angle_alpha 90
_cell_angle_beta 113.359(8)
_cell_angle_gamma 90
_cell_formula_units_Z 2
_cell_length_a 9.684(3)
_cell_length_b 9.259(3)
_cell_length_c 8.244(2)
_cell_measurement_reflns_used 1209
_cell_measurement_temperature 293(2)
_cell_measurement_theta_max 27.134
_cell_measurement_theta_min 2.5
_cell_volume 678.6(3)
_computing_structure_refinement 'SHELXL-2018/3 (Sheldrick, 2018)'
_computing_structure_solution 'SHELXT 2018/2 (Sheldrick, 2018)'
_diffrn_ambient_temperature 293(2)
_diffrn_detector_area_resol_mean 13.6612
_diffrn_measured_fraction_theta_full 1.000
_diffrn_measured_fraction_theta_max 0.999
_diffrn_measurement_device_type 'Rigaku Mercury2'
_diffrn_measurement_method 'profile sata from \w scan'
_diffrn_radiation_type MoK\a
_diffrn_radiation_wavelength 0.71073
_diffrn_reflns_av_R_equivalents 0.0512
_diffrn_reflns_av_unetI/netI 0.0510
_diffrn_reflns_Laue_measured_fraction_full 1.000
_diffrn_reflns_Laue_measured_fraction_max 0.999
_diffrn_reflns_limit_h_max 12
_diffrn_reflns_limit_h_min -12
_diffrn_reflns_limit_k_max 11
_diffrn_reflns_limit_k_min -11
_diffrn_reflns_limit_l_max 9
_diffrn_reflns_limit_l_min -10
_diffrn_reflns_number 5950
_diffrn_reflns_point_group_measured_fraction_full 1.000
_diffrn_reflns_point_group_measured_fraction_max 0.999
_diffrn_reflns_theta_full 25.242
_diffrn_reflns_theta_max 27.134
_diffrn_reflns_theta_min 2.291
_diffrn_source 'sealed tube'
_exptl_absorpt_coefficient_mu 2.014
_exptl_absorpt_correction_T_max 0.739
_exptl_absorpt_correction_T_min 0.703
_exptl_absorpt_correction_type multi-scan
_exptl_absorpt_process_details
;
 SADABS 2016/2: Krause, L., Herbst-Irmer, R., Sheldrick G.M. & Stalke D.,
 J. Appl. Cryst. 48 (2015) 3-10
;
_exptl_crystal_colour LIGHT-YELLOW
_exptl_crystal_density_diffrn 2.829
_exptl_crystal_description BLOCK
_exptl_crystal_F_000 568
_exptl_crystal_size_max 0.2
_exptl_crystal_size_mid 0.15
_exptl_crystal_size_min 0.15
_exptl_transmission_factor_max 0.739
_exptl_transmission_factor_min 0.703
_refine_diff_density_max 0.545
_refine_diff_density_min -0.579
_refine_diff_density_rms 0.124
_refine_ls_extinction_method none
_refine_ls_goodness_of_fit_ref 1.033
_refine_ls_hydrogen_treatment undef
_refine_ls_matrix_type full
_refine_ls_number_parameters 126
_refine_ls_number_reflns 1501
_refine_ls_number_restraints 0
_refine_ls_restrained_S_all 1.033
_refine_ls_R_factor_all 0.0548
_refine_ls_R_factor_gt 0.0381
_refine_ls_shift/su_max 0.000
_refine_ls_shift/su_mean 0.000
_refine_ls_structure_factor_coef Fsqd
_refine_ls_weighting_details 'w=1/[\s^2^(Fo^2^)+(0.0327P)^2^+1.2416P] where P=(Fo^2^+2Fc^2^)/3'
_refine_ls_weighting_scheme calc
_refine_ls_wR_factor_gt 0.0781
_refine_ls_wR_factor_ref 0.0877
_reflns_Friedel_coverage 0.000
_reflns_number_gt 1209
_reflns_number_total 1501
_reflns_threshold_expression 'I > 2\s(I)'
_cod_data_source_file d2cc02242g2.cif
_cod_data_source_block shelx_CCDC1
_cod_original_sg_symbol_H-M 'P 21/c'
_cod_database_code 7130195
_shelx_shelxl_version_number 2018/3
_shelx_space_group_comment
;
The symmetry employed for this shelxl refinement is uniquely defined
by the following loop, which should always be used as a source of
symmetry information in preference to the above space-group names.
They are only intended as comments.
;
_exptl_absorpt_special_details
'CrysAlisPro 1.171.39.9f (Rigaku Oxford Diffraction, 2015) Empirical absorption correction using spherical harmonics, implemented in SCALE3 ABSPACK scaling algorithm.'

loop_
_space_group_symop_operation_xyz
'x, y, z'
'-x, y+1/2, -z+1/2'
'-x, -y, -z'
'x, -y-1/2, z-1/2'

loop_
_atom_site_label
_atom_site_type_symbol
_atom_site_fract_x
_atom_site_fract_y
_atom_site_fract_z
_atom_site_U_iso_or_equiv
_atom_site_adp_type
_atom_site_occupancy
_atom_site_site_symmetry_order
_atom_site_calc_flag
_atom_site_refinement_flags_posn
_atom_site_refinement_flags_adp
_atom_site_refinement_flags_occupancy
_atom_site_disorder_assembly
_atom_site_disorder_group
Fe01 Fe 0.500000 0.500000 0.500000 0.0115(2) Uani 1 2 d S . P . .
S002 S 0.35725(10) 0.19721(10) 0.28096(12) 0.0116(2) Uani 1 1 d . . . . .
S003 S 0.84141(10) 0.34890(10) 0.65996(12) 0.0118(2) Uani 1 1 d . . . . .
Na04 Na 1.18710(17) 0.48801(16) 1.0325(2) 0.0171(4) Uani 1 1 d . . . . .
Na05 Na 0.61478(19) 0.36561(18) 0.1883(2) 0.0248(4) Uani 1 1 d . . . . .
Na06 Na 0.9354(2) 0.65184(17) 0.5827(2) 0.0261(4) Uani 1 1 d . . . . .
O007 O 0.7001(3) 0.3995(3) 0.6749(3) 0.0156(6) Uani 1 1 d . . . . .
O008 O 0.8358(3) 0.1908(3) 0.6464(3) 0.0175(6) Uani 1 1 d . . . . .
O009 O 0.4733(3) 0.3126(3) 0.3463(4) 0.0179(6) Uani 1 1 d . . . . .
O00A O 0.3651(3) 0.1060(3) 0.4298(3) 0.0192(6) Uani 1 1 d . . . . .
O00B O 0.8570(3) 0.4128(3) 0.5064(4) 0.0204(6) Uani 1 1 d . . . . .
O00C O 0.3918(3) 0.1081(3) 0.1546(4) 0.0225(7) Uani 1 1 d . . . . .
O00D O 0.2084(3) 0.2636(3) 0.1955(4) 0.0204(6) Uani 1 1 d . . . . .
O00E O 0.9658(3) 0.3932(3) 0.8241(4) 0.0206(6) Uani 1 1 d . . . . .

loop_
_atom_site_aniso_label
_atom_site_aniso_U_11
_atom_site_aniso_U_22
_atom_site_aniso_U_33
_atom_site_aniso_U_23
_atom_site_aniso_U_13
_atom_site_aniso_U_12
Fe01 0.0117(4) 0.0110(4) 0.0110(4) -0.0002(3) 0.0034(3) 0.0001(3)
S002 0.0117(4) 0.0115(4) 0.0116(4) -0.0011(3) 0.0046(4) -0.0014(4)
S003 0.0115(5) 0.0107(4) 0.0132(5) -0.0005(3) 0.0047(4) 0.0000(4)
Na04 0.0180(8) 0.0162(8) 0.0173(8) -0.0001(6) 0.0074(7) 0.0005(6)
Na05 0.0273(9) 0.0226(9) 0.0335(10) 0.0041(7) 0.0214(8) 0.0038(7)
Na06 0.0280(9) 0.0196(8) 0.0241(9) -0.0013(7) 0.0031(8) -0.0053(8)
O007 0.0126(13) 0.0204(14) 0.0135(14) -0.0004(11) 0.0049(11) 0.0018(11)
O008 0.0216(15) 0.0128(13) 0.0198(15) -0.0032(11) 0.0099(13) -0.0016(12)
O009 0.0172(14) 0.0175(14) 0.0200(14) -0.0093(11) 0.0082(12) -0.0096(12)
O00A 0.0225(15) 0.0180(14) 0.0171(15) 0.0046(11) 0.0079(12) 0.0017(12)
O00B 0.0280(16) 0.0182(14) 0.0203(15) 0.0062(12) 0.0154(13) 0.0034(13)
O00C 0.0311(17) 0.0207(14) 0.0231(16) -0.0106(12) 0.0188(14) -0.0064(14)
O00D 0.0141(14) 0.0201(14) 0.0220(15) 0.0052(12) 0.0019(12) 0.0026(12)
O00E 0.0137(14) 0.0223(15) 0.0201(15) -0.0074(12) 0.0006(12) -0.0020(12)

loop_
_atom_type_symbol
_atom_type_description
_atom_type_scat_dispersion_real
_atom_type_scat_dispersion_imag
_atom_type_scat_source
Na Na 0.0362 0.0249 'International Tables Vol C Tables 4.2.6.8 and 6.1.1.4'
Fe Fe 0.3463 0.8444 'International Tables Vol C Tables 4.2.6.8 and 6.1.1.4'
S S 0.1246 0.1234 'International Tables Vol C Tables 4.2.6.8 and 6.1.1.4'
O O 0.0106 0.0060 'International Tables Vol C Tables 4.2.6.8 and 6.1.1.4'

loop_
_geom_angle_atom_site_label_1
_geom_angle_atom_site_label_2
_geom_angle_atom_site_label_3
_geom_angle
_geom_angle_site_symmetry_1
_geom_angle_site_symmetry_3
_geom_angle_publ_flag
O009 Fe01 O009 180.0 3_666 . ?
O009 Fe01 O007 84.74(10) 3_666 3_666 ?
O009 Fe01 O007 95.26(10) . 3_666 ?
O009 Fe01 O007 95.26(10) 3_666 . ?
O009 Fe01 O007 84.74(10) . . ?
O007 Fe01 O007 180.0 3_666 . ?
O009 Fe01 O00C 89.96(10) 3_666 4_566 ?
O009 Fe01 O00C 90.04(10) . 4_566 ?
O007 Fe01 O00C 94.44(11) 3_666 4_566 ?
O007 Fe01 O00C 85.56(10) . 4_566 ?
O009 Fe01 O00C 90.04(10) 3_666 2_655 ?
O009 Fe01 O00C 89.96(10) . 2_655 ?
O007 Fe01 O00C 85.56(10) 3_666 2_655 ?
O007 Fe01 O00C 94.44(11) . 2_655 ?
O00C Fe01 O00C 180.0 4_566 2_655 ?
O009 Fe01 Na05 40.95(8) 3_666 3_666 ?
O009 Fe01 Na05 139.05(8) . 3_666 ?
O007 Fe01 Na05 82.48(8) 3_666 3_666 ?
O007 Fe01 Na05 97.52(8) . 3_666 ?
O00C Fe01 Na05 49.74(8) 4_566 3_666 ?
O00C Fe01 Na05 130.26(8) 2_655 3_666 ?
O009 Fe01 Na05 139.05(8) 3_666 . ?
O009 Fe01 Na05 40.95(8) . . ?
O007 Fe01 Na05 97.52(8) 3_666 . ?
O007 Fe01 Na05 82.48(8) . . ?
O00C Fe01 Na05 130.26(8) 4_566 . ?
O00C Fe01 Na05 49.74(8) 2_655 . ?
Na05 Fe01 Na05 180.0 3_666 . ?
O00D S002 O00A 111.01(17) . . ?
O00D S002 O00C 110.62(17) . . ?
O00A S002 O00C 108.63(16) . . ?
O00D S002 O009 109.31(16) . . ?
O00A S002 O009 109.23(16) . . ?
O00C S002 O009 107.98(16) . . ?
O00D S002 Na05 119.65(12) . 2_645 ?
O00A S002 Na05 52.00(11) . 2_645 ?
O00C S002 Na05 57.39(12) . 2_645 ?
O009 S002 Na05 130.99(12) . 2_645 ?
O00D S002 Na06 43.55(12) . 2_645 ?
O00A S002 Na06 115.87(12) . 2_645 ?
O00C S002 Na06 68.39(13) . 2_645 ?
O009 S002 Na06 133.42(12) . 2_645 ?
Na05 S002 Na06 87.88(5) 2_645 2_645 ?
O00D S002 Na05 112.51(12) . . ?
O00A S002 Na05 132.62(12) . . ?
O00C S002 Na05 72.16(12) . . ?
O009 S002 Na05 37.60(11) . . ?
Na05 S002 Na05 116.27(4) 2_645 . ?
Na06 S002 Na05 108.29(5) 2_645 . ?
O00D S002 Na05 139.05(12) . 4_566 ?
O00A S002 Na05 44.72(12) . 4_566 ?
O00C S002 Na05 109.00(13) . 4_566 ?
O009 S002 Na05 66.80(12) . 4_566 ?
Na05 S002 Na05 74.82(5) 2_645 4_566 ?
Na06 S002 Na05 159.78(5) 2_645 4_566 ?
Na05 S002 Na05 89.05(5) . 4_566 ?
O00D S002 Na04 39.30(11) . 1_454 ?
O00A S002 Na04 144.56(12) . 1_454 ?
O00C S002 Na04 102.16(12) . 1_454 ?
O009 S002 Na04 76.40(12) . 1_454 ?
Na05 S002 Na04 147.83(5) 2_645 1_454 ?
Na06 S002 Na04 60.36(4) 2_645 1_454 ?
Na05 S002 Na04 73.36(5) . 1_454 ?
Na05 S002 Na04 137.32(5) 4_566 1_454 ?
O00B S003 O008 110.60(16) . . ?
O00B S003 O00E 110.91(17) . . ?
O008 S003 O00E 109.93(17) . . ?
O00B S003 O007 110.93(16) . . ?
O008 S003 O007 108.10(16) . . ?
O00E S003 O007 106.24(15) . . ?
O00B S003 Na06 124.84(13) . 2_746 ?
O008 S003 Na06 55.77(12) . 2_746 ?
O00E S003 Na06 54.29(12) . 2_746 ?
O007 S003 Na06 124.20(11) . 2_746 ?
O00B S003 Na05 131.21(13) . 4_566 ?
O008 S003 Na05 49.26(11) . 4_566 ?
O00E S003 Na05 117.74(12) . 4_566 ?
O007 S003 Na05 59.07(11) . 4_566 ?
Na06 S003 Na05 83.50(6) 2_746 4_566 ?
O00B S003 Na04 126.46(12) . 3_767 ?
O008 S003 Na04 122.91(12) . 3_767 ?
O00E S003 Na04 53.75(11) . 3_767 ?
O007 S003 Na04 52.49(11) . 3_767 ?
Na06 S003 Na04 89.45(5) 2_746 3_767 ?
Na05 S003 Na04 87.33(5) 4_566 3_767 ?
O00B S003 Na06 46.61(11) . . ?
O008 S003 Na06 153.40(12) . . ?
O00E S003 Na06 74.66(12) . . ?
O007 S003 Na06 94.98(11) . . ?
Na06 S003 Na06 120.85(4) 2_746 . ?
Na05 S003 Na06 152.86(6) 4_566 . ?
Na04 S003 Na06 81.58(5) 3_767 . ?
O00E Na04 O008 90.47(11) . 2_756 ?
O00E Na04 O00A 100.70(11) . 4_666 ?
O008 Na04 O00A 88.30(10) 2_756 4_666 ?
O00E Na04 O00D 86.40(11) . 1_656 ?
O008 Na04 O00D 174.82(12) 2_756 1_656 ?
O00A Na04 O00D 88.23(11) 4_666 1_656 ?
O00E Na04 O007 144.01(12) . 3_767 ?
O008 Na04 O007 99.95(11) 2_756 3_767 ?
O00A Na04 O007 113.87(11) 4_666 3_767 ?
O00D Na04 O007 84.98(10) 1_656 3_767 ?
O00E Na04 O00E 88.29(11) . 3_767 ?
O008 Na04 O00E 91.10(10) 2_756 3_767 ?
O00A Na04 O00E 171.00(11) 4_666 3_767 ?
O00D Na04 O00E 92.92(10) 1_656 3_767 ?
O007 Na04 O00E 57.41(9) 3_767 3_767 ?
O00E Na04 S003 116.10(9) . 3_767 ?
O008 Na04 S003 96.26(8) 2_756 3_767 ?
O00A Na04 S003 142.80(9) 4_666 3_767 ?
O00D Na04 S003 88.82(8) 1_656 3_767 ?
O007 Na04 S003 28.98(7) 3_767 3_767 ?
O00E Na04 S003 28.44(7) 3_767 3_767 ?
O00E Na04 Na06 46.87(8) . 2_746 ?
O008 Na04 Na06 129.42(9) 2_756 2_746 ?
O00A Na04 Na06 77.41(8) 4_666 2_746 ?
O00D Na04 Na06 45.89(8) 1_656 2_746 ?
O007 Na04 Na06 130.30(9) 3_767 2_746 ?
O00E Na04 Na06 109.67(9) 3_767 2_746 ?
S003 Na04 Na06 123.97(6) 3_767 2_746 ?
O00E Na04 S002 103.39(9) . 1_656 ?
O008 Na04 S002 156.80(9) 2_756 1_656 ?
O00A Na04 S002 71.06(8) 4_666 1_656 ?
O00D Na04 S002 22.36(7) 1_656 1_656 ?
O007 Na04 S002 79.78(8) 3_767 1_656 ?
O00E Na04 S002 107.60(8) 3_767 1_656 ?
S003 Na04 S002 94.20(5) 3_767 1_656 ?
Na06 Na04 S002 57.52(4) 2_746 1_656 ?
O00E Na04 Na05 107.77(10) . 3_766 ?
O008 Na04 Na05 43.75(7) 2_756 3_766 ?
O00A Na04 Na05 46.44(8) 4_666 3_766 ?
O00D Na04 Na05 133.72(9) 1_656 3_766 ?
O007 Na04 Na05 103.36(9) 3_767 3_766 ?
O00E Na04 Na05 130.22(9) 3_767 3_766 ?
S003 Na04 Na05 120.14(6) 3_767 3_766 ?
Na06 Na04 Na05 115.58(6) 2_746 3_766 ?
S002 Na04 Na05 113.41(6) 1_656 3_766 ?
O00E Na04 Na04 46.06(8) . 3_767 ?
O008 Na04 Na04 91.11(9) 2_756 3_767 ?
O00A Na04 Na04 146.75(10) 4_666 3_767 ?
O00D Na04 Na04 89.69(9) 1_656 3_767 ?
O007 Na04 Na04 98.98(9) 3_767 3_767 ?
O00E Na04 Na04 42.23(7) 3_767 3_767 ?
S003 Na04 Na04 70.27(5) 3_767 3_767 ?
Na06 Na04 Na04 77.45(6) 2_746 3_767 ?
S002 Na04 Na04 111.93(6) 1_656 3_767 ?
Na05 Na04 Na04 132.10(8) 3_766 3_767 ?
O00E Na04 Na06 52.45(8) . . ?
O008 Na04 Na06 38.03(7) 2_756 . ?
O00A Na04 Na06 94.20(8) 4_666 . ?
O00D Na04 Na06 138.54(9) 1_656 . ?
O007 Na04 Na06 130.19(8) 3_767 . ?
O00E Na04 Na06 90.84(8) 3_767 . ?
S003 Na04 Na06 111.93(6) 3_767 . ?
Na06 Na04 Na06 94.34(4) 2_746 . ?
S002 Na04 Na06 149.95(5) 1_656 . ?
Na05 Na04 Na06 66.68(5) 3_766 . ?
Na04 Na04 Na06 66.47(5) 3_767 . ?
O009 Na05 O008 145.05(12) . 4_565 ?
O009 Na05 O00A 125.26(11) . 2_655 ?
O008 Na05 O00A 85.61(10) 4_565 2_655 ?
O009 Na05 O00A 85.03(11) . 4_565 ?
O008 Na05 O00A 121.38(11) 4_565 4_565 ?
O00A Na05 O00A 76.83(11) 2_655 4_565 ?
O009 Na05 O00C 76.33(10) . 2_655 ?
O008 Na05 O00C 117.78(11) 4_565 2_655 ?
O00A Na05 O00C 55.96(9) 2_655 2_655 ?
O00A Na05 O00C 97.24(10) 4_565 2_655 ?
O009 Na05 O007 95.36(10) . 4_565 ?
O008 Na05 O007 57.58(9) 4_565 4_565 ?
O00A Na05 O007 139.18(11) 2_655 4_565 ?
O00A Na05 O007 106.01(10) 4_565 4_565 ?
O00C Na05 O007 154.61(11) 2_655 4_565 ?
O009 Na05 O00B 88.19(10) . . ?
O008 Na05 O00B 72.35(10) 4_565 . ?
O00A Na05 O00B 93.53(10) 2_655 . ?
O00A Na05 O00B 161.79(11) 4_565 . ?
O00C Na05 O00B 64.69(9) 2_655 . ?
O007 Na05 O00B 91.43(9) 4_565 . ?
O009 Na05 S003 121.19(9) . 4_565 ?
O008 Na05 S003 28.14(7) 4_565 4_565 ?
O00A Na05 S003 112.76(9) 2_655 4_565 ?
O00A Na05 S003 118.86(9) 4_565 4_565 ?
O00C Na05 S003 139.70(10) 2_655 4_565 ?
O007 Na05 S003 29.53(6) 4_565 4_565 ?
O00B Na05 S003 79.03(7) . 4_565 ?
O009 Na05 S002 102.71(9) . 2_655 ?
O008 Na05 S002 100.21(8) 4_565 2_655 ?
O00A Na05 S002 27.92(6) 2_655 2_655 ?
O00A Na05 S002 89.39(8) 4_565 2_655 ?
O00C Na05 S002 28.34(6) 2_655 2_655 ?
O007 Na05 S002 157.25(9) 4_565 2_655 ?
O00B Na05 S002 75.63(7) . 2_655 ?
S003 Na05 S002 127.94(6) 4_565 2_655 ?
O009 Na05 S002 23.39(7) . . ?
O008 Na05 S002 138.38(9) 4_565 . ?
O00A Na05 S002 135.02(9) 2_655 . ?
O00A Na05 S002 71.55(8) 4_565 . ?
O00C Na05 S002 97.08(8) 2_655 . ?
O007 Na05 S002 81.09(7) 4_565 . ?
O00B Na05 S002 106.92(8) . . ?
S003 Na05 S002 110.28(6) 4_565 . ?
S002 Na05 S002 120.31(5) 2_655 . ?
O009 Na05 S002 99.08(9) . 4_565 ?
O008 Na05 S002 99.97(9) 4_565 4_565 ?
O00A Na05 S002 84.54(8) 2_655 4_565 ?
O00A Na05 S002 24.13(6) 4_565 4_565 ?
O00C Na05 S002 119.56(9) 2_655 4_565 ?
O007 Na05 S002 85.20(7) 4_565 4_565 ?
O00B Na05 S002 172.23(8) . 4_565 ?
S003 Na05 S002 94.75(5) 4_565 4_565 ?
S002 Na05 S002 105.17(5) 2_655 4_565 ?
S002 Na05 S002 79.51(5) . 4_565 ?
O009 Na05 Na04 168.95(10) . 3_766 ?
O008 Na05 Na04 43.39(7) 4_565 3_766 ?
O00A Na05 Na04 44.02(7) 2_655 3_766 ?
O00A Na05 Na04 93.53(8) 4_565 3_766 ?
O00C Na05 Na04 93.02(8) 2_655 3_766 ?
O007 Na05 Na04 95.56(8) 4_565 3_766 ?
O00B Na05 Na04 89.90(8) . 3_766 ?
S003 Na05 Na04 69.00(5) 4_565 3_766 ?
S002 Na05 Na04 66.29(4) 2_655 3_766 ?
S002 Na05 Na04 162.87(7) . 3_766 ?
S002 Na05 Na04 83.48(5) 4_565 3_766 ?
O00B Na06 O00D 98.47(11) . 2_655 ?
O00B Na06 O00E 175.92(12) . 2_756 ?
O00D Na06 O00E 84.96(10) 2_655 2_756 ?
O00B Na06 O008 117.35(11) . 2_756 ?
O00D Na06 O008 140.83(11) 2_655 2_756 ?
O00E Na06 O008 58.74(9) 2_756 2_756 ?
O00B Na06 O00B 84.66(11) . 3_766 ?
O00D Na06 O00B 93.02(11) 2_655 3_766 ?
O00E Na06 O00B 92.99(11) 2_756 3_766 ?
O008 Na06 O00B 76.15(11) 2_756 3_766 ?
O00B Na06 O00D 104.24(11) . 3_666 ?
O00D Na06 O00D 104.60(10) 2_655 3_666 ?
O00E Na06 O00D 76.88(10) 2_756 3_666 ?
O008 Na06 O00D 82.51(10) 2_756 3_666 ?
O00B Na06 O00D 158.61(11) 3_766 3_666 ?
O00B Na06 S003 146.77(10) . 2_756 ?
O00D Na06 S003 113.57(9) 2_655 2_756 ?
O00E Na06 S003 29.37(7) 2_756 2_756 ?
O008 Na06 S003 29.42(6) 2_756 2_756 ?
O00B Na06 S003 85.07(9) 3_766 2_756 ?
O00D Na06 S003 76.88(7) 3_666 2_756 ?
O00B Na06 O00C 63.52(9) . 2_655 ?
O00D Na06 O00C 51.32(9) 2_655 2_655 ?
O00E Na06 O00C 120.54(10) 2_756 2_655 ?
O008 Na06 O00C 160.05(11) 2_756 2_655 ?
O00B Na06 O00C 122.90(11) 3_766 2_655 ?
O00D Na06 O00C 78.20(9) 3_666 2_655 ?
S003 Na06 O00C 145.36(8) 2_756 2_655 ?
O00B Na06 S003 26.88(7) . . ?
O00D Na06 S003 118.81(9) 2_655 . ?
O00E Na06 S003 151.57(9) 2_756 . ?
O008 Na06 S003 100.25(8) 2_756 . ?
O00B Na06 S003 100.50(8) 3_766 . ?
O00D Na06 S003 81.75(7) 3_666 . ?
S003 Na06 S003 126.80(6) 2_756 . ?
O00C Na06 S003 72.10(6) 2_655 . ?
O00B Na06 S002 78.59(8) . 2_655 ?
O00D Na06 S002 24.92(7) 2_655 2_655 ?
O00E Na06 S002 105.29(8) 2_756 2_655 ?
O008 Na06 S002 164.01(9) 2_756 2_655 ?
O00B Na06 S002 105.84(9) 3_766 2_655 ?
O00D Na06 S002 95.07(8) 3_666 2_655 ?
S003 Na06 S002 134.64(6) 2_756 2_655 ?
O00C Na06 S002 26.87(5) 2_655 2_655 ?
S003 Na06 S002 95.01(5) . 2_655 ?
O00B Na06 Na04 139.88(10) . 2_756 ?
O00D Na06 Na04 46.97(8) 2_655 2_756 ?
O00E Na06 Na04 44.17(7) 2_756 2_756 ?
O008 Na06 Na04 102.22(8) 2_756 2_756 ?
O00B Na06 Na04 112.40(9) 3_766 2_756 ?
O00D Na06 Na04 73.32(7) 3_666 2_756 ?
S003 Na06 Na04 72.93(5) 2_756 2_756 ?
O00C Na06 Na04 77.12(7) 2_655 2_756 ?
S003 Na06 Na04 143.63(7) . 2_756 ?
S002 Na06 Na04 62.12(4) 2_655 2_756 ?
O00B Na06 Na06 43.71(8) . 3_766 ?
O00D Na06 Na06 97.67(10) 2_655 3_766 ?
O00E Na06 Na06 133.84(11) 2_756 3_766 ?
O008 Na06 Na06 97.83(10) 2_756 3_766 ?
O00B Na06 Na06 40.94(7) 3_766 3_766 ?
O00D Na06 Na06 143.91(10) 3_666 3_766 ?
S003 Na06 Na06 119.40(8) 2_756 3_766 ?
O00C Na06 Na06 94.79(8) 2_655 3_766 ?
S003 Na06 Na06 62.58(5) . 3_766 ?
S002 Na06 Na06 93.40(7) 2_655 3_766 ?
Na04 Na06 Na06 140.16(8) 2_756 3_766 ?
S003 O007 Fe01 134.51(16) . . ?
S003 O007 Na04 98.54(13) . 3_767 ?
Fe01 O007 Na04 114.44(11) . 3_767 ?
S003 O007 Na05 91.40(13) . 4_566 ?
Fe01 O007 Na05 102.90(11) . 4_566 ?
Na04 O007 Na05 112.56(11) 3_767 4_566 ?
S003 O008 Na04 147.01(17) . 2_746 ?
S003 O008 Na05 102.60(14) . 4_566 ?
Na04 O008 Na05 92.86(11) 2_746 4_566 ?
S003 O008 Na06 94.81(14) . 2_746 ?
Na04 O008 Na06 106.21(11) 2_746 2_746 ?
Na05 O008 Na06 112.09(12) 4_566 2_746 ?
S002 O009 Fe01 134.85(16) . . ?
S002 O009 Na05 119.01(15) . . ?
Fe01 O009 Na05 101.98(11) . . ?
S002 O00A Na04 135.05(17) . 4_465 ?
S002 O00A Na05 100.09(14) . 2_645 ?
Na04 O00A Na05 89.54(10) 4_465 2_645 ?
S002 O00A Na05 111.16(15) . 4_566 ?
Na04 O00A Na05 109.03(11) 4_465 4_566 ?
Na05 O00A Na05 103.16(11) 2_645 4_566 ?
S003 O00B Na06 106.51(15) . . ?
S003 O00B Na06 122.43(16) . 3_766 ?
Na06 O00B Na06 95.34(11) . 3_766 ?
S003 O00B Na05 114.65(16) . . ?
Na06 O00B Na05 117.71(11) . . ?
Na06 O00B Na05 99.40(10) 3_766 . ?
S002 O00C Fe01 165.36(19) . 2_645 ?
S002 O00C Na05 94.27(14) . 2_645 ?
Fe01 O00C Na05 90.41(10) 2_645 2_645 ?
S002 O00C Na06 84.75(14) . 2_645 ?
Fe01 O00C Na06 107.82(11) 2_645 2_645 ?
Na05 O00C Na06 102.21(10) 2_645 2_645 ?
S002 O00D Na06 111.54(16) . 2_645 ?
S002 O00D Na04 118.34(16) . 1_454 ?
Na06 O00D Na04 87.15(10) 2_645 1_454 ?
S002 O00D Na06 116.78(15) . 3_666 ?
Na06 O00D Na06 119.51(12) 2_645 3_666 ?
Na04 O00D Na06 99.52(10) 1_454 3_666 ?
S003 O00E Na04 165.02(19) . . ?
S003 O00E Na06 96.35(14) . 2_746 ?
Na04 O00E Na06 88.96(11) . 2_746 ?
S003 O00E Na04 97.81(14) . 3_767 ?
Na04 O00E Na04 91.71(11) . 3_767 ?
Na06 O00E Na04 119.31(12) 2_746 3_767 ?

loop_
_geom_bond_atom_site_label_1
_geom_bond_atom_site_label_2
_geom_bond_distance
_geom_bond_site_symmetry_2
_geom_bond_publ_flag
Fe01 O009 2.103(3) 3_666 ?
Fe01 O009 2.103(3) . ?
Fe01 O007 2.117(3) 3_666 ?
Fe01 O007 2.117(3) . ?
Fe01 O00C 2.187(3) 4_566 ?
Fe01 O00C 2.187(3) 2_655 ?
Fe01 Na05 3.4133(17) 3_666 ?
Fe01 Na05 3.4133(17) . ?
S002 O00D 1.465(3) . ?
S002 O00A 1.466(3) . ?
S002 O00C 1.468(3) . ?
S002 O009 1.488(3) . ?
S002 Na05 3.084(2) 2_645 ?
S002 Na06 3.234(2) 2_645 ?
S002 Na05 3.2780(19) . ?
S002 Na05 3.346(2) 4_566 ?
S002 Na04 3.3890(19) 1_454 ?
S003 O00B 1.458(3) . ?
S003 O008 1.468(3) . ?
S003 O00E 1.469(3) . ?
S003 O007 1.497(3) . ?
S003 Na06 2.9772(19) 2_746 ?
S003 Na05 3.0370(19) 4_566 ?
S003 Na04 3.0564(18) 3_767 ?
S003 Na06 3.092(2) . ?
Na04 O00E 2.323(3) . ?
Na04 O008 2.343(3) 2_756 ?
Na04 O00A 2.367(3) 4_666 ?
Na04 O00D 2.439(3) 1_656 ?
Na04 O007 2.451(3) 3_767 ?
Na04 O00E 2.488(3) 3_767 ?
Na04 Na06 3.332(2) 2_746 ?
Na04 Na05 3.406(2) 3_766 ?
Na04 Na04 3.454(3) 3_767 ?
Na04 Na06 3.850(2) . ?
Na05 O009 2.287(3) . ?
Na05 O008 2.358(3) 4_565 ?
Na05 O00A 2.468(3) 2_655 ?
Na05 O00A 2.524(3) 4_565 ?
Na05 O00C 2.605(3) 2_655 ?
Na05 O007 2.606(3) 4_565 ?
Na05 O00B 2.773(3) . ?
Na06 O00B 2.344(3) . ?
Na06 O00D 2.396(3) 2_655 ?
Na06 O00E 2.432(3) 2_756 ?
Na06 O008 2.470(3) 2_756 ?
Na06 O00B 2.472(3) 3_766 ?
Na06 O00D 2.814(3) 3_666 ?
Na06 O00C 3.020(4) 2_655 ?
Na06 Na06 3.561(3) 3_766 ?
